data_1562483
loop_
_publ_author_name
'Zavakhina, Marina S.'
'Samsonenko, Denis G.'
'Virovets, Alexander V.'
'Dybtsev, Danil N.'
'Fedin, Vladimir P.'

_publ_section_title
;
 Homochiral Cu(II) and Ni(II) malates with tunable structural features
;
_journal_issue 1
_journal_name_full 'Journal of Solid State Chemistry'
_journal_page_first 125
_journal_page_last 129
_journal_paper_doi 10.1016/j.jssc.2013.11.011
_journal_volume 210
_journal_year 2014
_chemical_formula_structural '(Cu (C12 H10 N2) (C4 H4 O5)) . 2.5(H2 O)'
_chemical_formula_sum 'C16 H19 Cu N2 O7.5'
_chemical_formula_weight 422.87
_space_group_IT_number 19
_space_group_name_Hall 'P 2ac 2ab'
_space_group_name_H-M_alt 'P 21 21 21'
_symmetry_cell_setting orthorhombic
_symmetry_space_group_name_H-M 'P 21 21 21'
_atom_sites_solution_hydrogens geom
_atom_sites_solution_primary direct
_atom_sites_solution_secondary difmap
_audit_creation_method SHELXL-97
_cell_angle_alpha 90.00
_cell_angle_beta 90.00
_cell_angle_gamma 90.00
_cell_formula_units_Z 8
_cell_length_a 8.5911(3)
_cell_length_b 8.5872(3)
_cell_length_c 52.7295(15)
_cell_measurement_reflns_used 10486
_cell_measurement_temperature 123(2)
_cell_measurement_theta_max 73.80
_cell_measurement_theta_min 3.35
_cell_volume 3890.0(2)
_computing_cell_refinement
;
CrysAlisPro, Agilent Technologies,
Version 1.171.34.49 (release 20-01-2011 CrysAlis171 .NET)
(compiled Jan 20 2011,15:58:25)
;
_computing_data_collection
;
CrysAlisPro, Agilent Technologies,
Version 1.171.34.49 (release 20-01-2011 CrysAlis171 .NET)
(compiled Jan 20 2011,15:58:25)
;
_computing_data_reduction
;
CrysAlisPro, Agilent Technologies,
Version 1.171.34.49 (release 20-01-2011 CrysAlis171 .NET)
(compiled Jan 20 2011,15:58:25)
;
_computing_molecular_graphics 'SHELXTL (Bruker-AXS, 2004)'
_computing_publication_material 'CIFTAB-97 (Sheldrick, 1998)'
_computing_structure_refinement 'SHELXL-97 (Sheldrick, 1998)'
_computing_structure_solution 'SHELXS-97 (Sheldrick, 1998)'
_diffrn_ambient_temperature 123(2)
_diffrn_detector_area_resol_mean 10.35
_diffrn_measured_fraction_theta_full 0.993
_diffrn_measured_fraction_theta_max 0.992
_diffrn_measurement_device_type 'SuperNova, Single source at offset, Atlas'
_diffrn_measurement_method '\w scans'
_diffrn_radiation_monochromator mirror
_diffrn_radiation_probe x-ray
_diffrn_radiation_source 'fine-focus sealed tube'
_diffrn_radiation_type CuK\a
_diffrn_radiation_wavelength 1.54178
_diffrn_reflns_av_R_equivalents 0.0522
_diffrn_reflns_av_sigmaI/netI 0.0473
_diffrn_reflns_limit_h_max 10
_diffrn_reflns_limit_h_min -7
_diffrn_reflns_limit_k_max 10
_diffrn_reflns_limit_k_min -10
_diffrn_reflns_limit_l_max 65
_diffrn_reflns_limit_l_min -65
_diffrn_reflns_number 26300
_diffrn_reflns_theta_full 25.00
_diffrn_reflns_theta_max 73.95
_diffrn_reflns_theta_min 4.19
_diffrn_standards_decay_% 0
_diffrn_standards_interval_count 0
_diffrn_standards_interval_time 0
_diffrn_standards_number 0
_exptl_absorpt_coefficient_mu 1.963
_exptl_absorpt_correction_T_max 0.9618
_exptl_absorpt_correction_T_min 0.8431
_exptl_absorpt_correction_type multi-scan
_exptl_absorpt_process_details
;
CrysAlisPro, Agilent Technologies,
Version 1.171.34.49 (release 20-01-2011 CrysAlis171 .NET)
(compiled Jan 20 2011,15:58:25)
Empirical absorption correction using spherical harmonics,
implemented in SCALE3 ABSPACK scaling algorithm.
;
_exptl_crystal_colour blue
_exptl_crystal_density_diffrn 1.444
_exptl_crystal_density_method 'not measured'
_exptl_crystal_description block
_exptl_crystal_F_000 1744
_exptl_crystal_size_max 0.09
_exptl_crystal_size_mid 0.07
_exptl_crystal_size_min 0.02
_refine_diff_density_max 0.890
_refine_diff_density_min -0.580
_refine_diff_density_rms 0.113
_refine_ls_abs_structure_details 'Flack H D (1983), Acta Cryst. A39, 876-881'
_refine_ls_abs_structure_Flack 0.01(5)
_refine_ls_extinction_method none
_refine_ls_goodness_of_fit_ref 1.078
_refine_ls_hydrogen_treatment constr
_refine_ls_matrix_type full
_refine_ls_number_parameters 506
_refine_ls_number_reflns 7720
_refine_ls_number_restraints 42
_refine_ls_restrained_S_all 1.081
_refine_ls_R_factor_all 0.0529
_refine_ls_R_factor_gt 0.0521
_refine_ls_shift/su_max 0.001
_refine_ls_shift/su_mean 0.000
_refine_ls_structure_factor_coef Fsqd
_refine_ls_weighting_details 'calc w=1/[\s^2^(Fo^2^)+(0.0744P)^2^+7.8868P] where P=(Fo^2^+2Fc^2^)/3'
_refine_ls_weighting_scheme calc
_refine_ls_wR_factor_gt 0.1387
_refine_ls_wR_factor_ref 0.1392
_reflns_number_gt 7613
_reflns_number_total 7720
_reflns_threshold_expression >2sigma(I)
_cod_data_source_file JSSC-2014-210-125.cif
_cod_data_source_block 2
_cod_depositor_comments
;
The following automatic conversions were performed:

data item '_symmetry_cell_setting' value 'Orthorhombic' was changed
to 'orthorhombic' in accordance with the built-in table derived from
the CIF Core dictionary named 'cif_core.dic' version 2.4.5 last
updated on 2014-11-21.

Automatic conversion script
Id: cif_fix_values 8369 2020-08-20 11:38:08Z andrius 
;
_cod_original_formula_sum 'C16 H19 Cu N2 O7.50'
_cod_database_code 1562483

loop_
_symmetry_equiv_pos_as_xyz
'x, y, z'
'-x+1/2, -y, z+1/2'
'-x, y+1/2, -z+1/2'
'x+1/2, -y+1/2, -z'

loop_
_atom_site_label
_atom_site_type_symbol
_atom_site_fract_x
_atom_site_fract_y
_atom_site_fract_z
_atom_site_U_iso_or_equiv
_atom_site_adp_type
_atom_site_occupancy
_atom_site_symmetry_multiplicity
_atom_site_calc_flag
_atom_site_refinement_flags
_atom_site_disorder_assembly
_atom_site_disorder_group
Cu1 Cu 0.40519(10) 0.89784(11) 0.734822(15) 0.01263(18) Uani 1 1 d . . .
O11 O 0.1756(5) 0.8821(5) 0.73205(7) 0.0168(9) Uani 1 1 d . . .
O12 O 0.2014(6) 0.6499(6) 0.71399(10) 0.0302(11) Uani 1 1 d . . .
C11 C 0.1201(7) 0.7570(8) 0.72241(12) 0.0204(13) Uani 1 1 d . . .
C12 C -0.0590(7) 0.7481(9) 0.72180(12) 0.0198(13) Uani 1 1 d . . .
H12A H -0.0998 0.8253 0.7096 0.024 Uiso 1 1 calc R . .
H12B H -0.0916 0.6432 0.7161 0.024 Uiso 1 1 calc R . .
C13 C -0.1267(6) 0.7807(8) 0.74818(11) 0.0145(13) Uani 1 1 d . . .
H13A H -0.1007 0.8906 0.7528 0.017 Uiso 1 1 calc R . .
O13 O -0.0608(5) 0.6821(6) 0.76670(9) 0.0214(10) Uani 1 1 d . . .
H13 H -0.0998 0.7024 0.7809 0.032 Uiso 1 1 calc R . .
C14 C -0.3047(7) 0.7668(7) 0.74677(10) 0.0136(11) Uani 1 1 d . . .
O14 O -0.3681(4) 0.8817(5) 0.73521(8) 0.0142(8) Uani 1 1 d U . .
O15 O -0.3708(5) 0.6545(5) 0.75608(8) 0.0167(9) Uani 1 1 d U . .
Cu2 Cu 0.18384(11) 1.15471(10) 0.487586(15) 0.01237(18) Uani 1 1 d . . .
O21 O 0.2010(5) 0.9262(5) 0.48469(7) 0.0148(8) Uani 1 1 d . . .
O22 O 0.4318(6) 0.9526(6) 0.46595(9) 0.0247(10) Uani 1 1 d . . .
C21 C 0.3245(7) 0.8718(6) 0.47429(10) 0.0152(11) Uani 1 1 d . . .
C22 C 0.3352(9) 0.6940(8) 0.47373(12) 0.0222(14) Uani 1 1 d . . .
H22A H 0.2604 0.6529 0.4611 0.027 Uiso 1 1 calc R . .
H22B H 0.4412 0.6630 0.4683 0.027 Uiso 1 1 calc R . .
C23 C 0.3008(8) 0.6234(7) 0.49929(11) 0.0168(12) Uani 1 1 d . . .
H23A H 0.1917 0.6515 0.5040 0.020 Uiso 1 1 calc R . .
O23 O 0.4023(6) 0.6849(5) 0.51832(8) 0.0233(10) Uani 1 1 d . . .
H23 H 0.4503 0.6116 0.5254 0.035 Uiso 1 1 calc R . .
C24 C 0.3107(9) 0.4479(7) 0.49762(11) 0.0168(12) Uani 1 1 d . . .
O24 O 0.1861(5) 0.3813(4) 0.48886(8) 0.0143(8) Uani 1 1 d U . .
O25 O 0.4304(5) 0.3770(5) 0.50361(8) 0.0170(9) Uani 1 1 d . . .
N11 N 0.4171(7) 0.9367(6) 0.69721(9) 0.0178(11) Uani 1 1 d . . .
C101 C 0.5030(9) 0.8492(10) 0.68151(11) 0.0281(16) Uani 1 1 d . . .
H10A H 0.5719 0.7743 0.6885 0.034 Uiso 1 1 calc R . .
C102 C 0.4948(10) 0.8639(11) 0.65554(12) 0.0343(18) Uani 1 1 d . . .
H10B H 0.5543 0.7960 0.6451 0.041 Uiso 1 1 calc R . .
C103 C 0.4020(9) 0.9753(9) 0.64432(12) 0.0261(15) Uani 1 1 d . . .
C104 C 0.3190(9) 1.0722(8) 0.66085(12) 0.0277(15) Uani 1 1 d . . .
H10C H 0.2558 1.1539 0.6544 0.033 Uiso 1 1 calc R . .
C105 C 0.3301(9) 1.0473(9) 0.68696(12) 0.0264(15) Uani 1 1 d . . .
H10D H 0.2722 1.1131 0.6979 0.032 Uiso 1 1 calc R . .
C106 C 0.3896(10) 0.9857(10) 0.61673(13) 0.0339(18) Uani 1 1 d . . .
H10E H 0.4497 0.9161 0.6067 0.041 Uiso 1 1 calc R . .
C107 C 0.2963(8) 1.0902(9) 0.60465(12) 0.0260(14) Uani 1 1 d . . .
H10F H 0.2377 1.1601 0.6148 0.031 Uiso 1 1 calc R . .
C108 C 0.2797(7) 1.1026(9) 0.57686(12) 0.0233(13) Uani 1 1 d . . .
C109 C 0.3708(7) 1.0252(8) 0.55939(12) 0.0194(13) Uani 1 1 d . . .
H10G H 0.4525 0.9589 0.5650 0.023 Uiso 1 1 calc R . .
C110 C 0.3436(7) 1.0440(7) 0.53410(11) 0.0156(12) Uani 1 1 d . . .
H11A H 0.4075 0.9892 0.5224 0.019 Uiso 1 1 calc R . .
C111 C 0.1460(8) 1.2155(8) 0.54151(13) 0.0224(15) Uani 1 1 d . . .
H11B H 0.0675 1.2831 0.5352 0.027 Uiso 1 1 calc R . .
C112 C 0.1664(9) 1.2046(9) 0.56747(13) 0.0260(15) Uani 1 1 d . . .
H11C H 0.1046 1.2651 0.5787 0.031 Uiso 1 1 calc R . .
N12 N 0.2312(5) 1.1359(6) 0.52499(8) 0.0116(10) Uani 1 1 d . . .
N21 N 0.3917(7) 0.8626(7) 0.77227(8) 0.0187(11) Uani 1 1 d . . .
C201 C 0.4832(8) 0.9430(8) 0.78807(12) 0.0224(14) Uani 1 1 d . . .
H20A H 0.5576 1.0129 0.7811 0.027 Uiso 1 1 calc R . .
C202 C 0.4733(10) 0.9279(10) 0.81419(15) 0.036(2) Uani 1 1 d . . .
H20B H 0.5397 0.9872 0.8249 0.043 Uiso 1 1 calc R . .
C203 C 0.3641(9) 0.8240(12) 0.82484(15) 0.039(2) Uani 1 1 d . . .
C204 C 0.2786(10) 0.7376(11) 0.80841(14) 0.040(2) Uani 1 1 d . . .
H20C H 0.2077 0.6628 0.8149 0.048 Uiso 1 1 calc R . .
C205 C 0.2916(8) 0.7554(9) 0.78229(12) 0.0245(14) Uani 1 1 d . . .
H20D H 0.2304 0.6926 0.7713 0.029 Uiso 1 1 calc R . .
C206 C 0.3442(13) 0.7962(12) 0.85186(15) 0.049(2) Uani 1 1 d . . .
H20E H 0.2675 0.7226 0.8568 0.059 Uiso 1 1 calc R . .
C207 C 0.4231(12) 0.8641(12) 0.86969(16) 0.046(2) Uani 1 1 d . . .
H20F H 0.5050 0.9319 0.8647 0.055 Uiso 1 1 calc R . .
C208 C 0.3947(14) 0.8435(12) 0.89730(15) 0.051(3) Uani 1 1 d . . .
C209 C 0.2819(12) 0.7480(11) 0.90817(14) 0.043(2) Uani 1 1 d . . .
H20G H 0.2161 0.6867 0.8977 0.052 Uiso 1 1 calc R . .
C210 C 0.2657(9) 0.7423(10) 0.93461(12) 0.0306(16) Uani 1 1 d . . .
H21A H 0.1910 0.6744 0.9420 0.037 Uiso 1 1 calc R . .
C211 C 0.4644(9) 0.9218(8) 0.93913(12) 0.0268(15) Uani 1 1 d . . .
H21B H 0.5287 0.9834 0.9498 0.032 Uiso 1 1 calc R . .
C212 C 0.4883(12) 0.9287(10) 0.91304(13) 0.041(2) Uani 1 1 d . . .
H21C H 0.5688 0.9920 0.9062 0.049 Uiso 1 1 calc R . .
N22 N 0.3556(7) 0.8329(7) 0.94986(9) 0.0214(12) Uani 1 1 d . . .
O1W O 0.0921(9) 0.3897(8) 0.68994(10) 0.0465(15) Uani 1 1 d . . .
O2W O 0.6764(8) 0.8376(9) 0.43812(10) 0.0496(16) Uani 1 1 d . . .
O3W O 0.4584(17) 0.6638(18) 0.4080(2) 0.054(3) Uani 0.50 1 d PU . .
O4W O 0.0490(15) 0.5141(15) 0.8655(2) 0.045(3) Uani 0.50 1 d PU . .
O5W O 0.185(2) 1.419(2) 0.6407(2) 0.064(4) Uani 0.50 1 d PU . .
O6W O 0.321(2) 0.770(2) 0.4061(2) 0.069(3) Uani 0.50 1 d PU . .
O7W O 0.0402(19) 0.400(2) 0.8452(3) 0.074(4) Uani 0.50 1 d PU . .
O8W O 0.056(2) 1.361(2) 0.6371(3) 0.079(5) Uani 0.50 1 d PU . .

loop_
_atom_site_aniso_label
_atom_site_aniso_U_11
_atom_site_aniso_U_22
_atom_site_aniso_U_33
_atom_site_aniso_U_23
_atom_site_aniso_U_13
_atom_site_aniso_U_12
Cu1 0.0088(4) 0.0193(4) 0.0098(4) 0.0021(3) 0.0005(3) -0.0002(3)
O11 0.0034(16) 0.029(2) 0.0176(17) -0.0065(18) 0.0003(16) -0.0059(18)
O12 0.019(2) 0.021(2) 0.050(3) -0.008(2) 0.003(2) 0.005(2)
C11 0.014(3) 0.025(4) 0.021(3) 0.005(3) -0.003(2) 0.005(3)
C12 0.016(3) 0.026(4) 0.017(3) -0.009(3) 0.002(2) -0.005(3)
C13 0.007(3) 0.015(3) 0.022(3) 0.001(2) -0.002(2) 0.004(2)
O13 0.015(2) 0.029(3) 0.020(2) 0.004(2) 0.0004(17) 0.0001(18)
C14 0.010(3) 0.019(3) 0.012(2) -0.008(2) -0.003(2) 0.007(2)
O14 0.0046(14) 0.0201(19) 0.0180(16) 0.0036(15) 0.0034(13) 0.0004(14)
O15 0.0161(17) 0.0104(17) 0.0238(17) 0.0022(15) 0.0001(14) 0.0037(15)
Cu2 0.0163(4) 0.0092(4) 0.0116(4) 0.0011(3) -0.0005(3) 0.0000(4)
O21 0.021(2) 0.009(2) 0.0139(18) -0.0003(14) 0.0000(16) 0.0021(18)
O22 0.021(2) 0.018(2) 0.036(2) 0.0000(19) 0.0078(19) 0.0008(18)
C21 0.017(3) 0.007(3) 0.021(3) 0.001(2) -0.005(2) -0.005(2)
C22 0.030(4) 0.017(3) 0.020(3) 0.004(2) 0.007(3) 0.005(3)
C23 0.024(3) 0.011(3) 0.016(3) -0.002(2) -0.006(2) 0.003(3)
O23 0.027(2) 0.014(2) 0.029(2) -0.0041(17) -0.008(2) 0.005(2)
C24 0.022(3) 0.015(3) 0.013(3) 0.002(2) 0.003(2) 0.002(3)
O24 0.0186(16) 0.0052(16) 0.0190(16) 0.0033(14) -0.0053(15) 0.0021(15)
O25 0.0072(19) 0.014(2) 0.030(2) 0.0000(17) -0.0014(16) -0.0006(17)
N11 0.020(3) 0.023(3) 0.010(2) -0.0029(19) 0.002(2) -0.003(2)
C101 0.035(4) 0.040(4) 0.010(3) -0.001(3) 0.002(3) 0.014(3)
C102 0.044(4) 0.047(5) 0.012(3) 0.001(3) 0.004(3) 0.008(4)
C103 0.026(3) 0.033(4) 0.019(3) -0.001(3) 0.001(3) 0.014(3)
C104 0.034(4) 0.028(4) 0.021(3) 0.000(3) -0.002(3) 0.017(3)
C105 0.030(4) 0.031(4) 0.018(3) 0.006(3) -0.006(3) 0.008(3)
C106 0.042(4) 0.047(5) 0.013(3) 0.001(3) 0.008(3) 0.013(4)
C107 0.028(3) 0.033(3) 0.017(3) 0.001(3) -0.001(2) 0.010(3)
C108 0.021(3) 0.029(3) 0.021(3) -0.003(3) 0.001(2) -0.005(3)
C109 0.018(3) 0.018(3) 0.022(3) -0.002(2) 0.001(2) 0.000(2)
C110 0.020(3) 0.013(3) 0.014(3) 0.003(2) -0.003(2) 0.000(2)
C111 0.029(4) 0.017(3) 0.021(3) -0.003(2) -0.006(2) 0.003(3)
C112 0.029(4) 0.032(4) 0.018(3) -0.001(3) 0.007(3) 0.003(3)
N12 0.012(2) 0.014(3) 0.009(2) 0.0028(18) -0.0044(17) -0.0006(19)
N21 0.020(2) 0.030(3) 0.007(2) -0.0009(19) -0.0009(18) -0.003(3)
C201 0.021(3) 0.029(4) 0.016(3) -0.005(3) -0.005(3) 0.003(3)
C202 0.040(4) 0.042(5) 0.024(3) -0.015(3) -0.014(3) 0.014(4)
C203 0.032(4) 0.055(6) 0.029(4) 0.005(4) 0.007(3) 0.017(4)
C204 0.040(5) 0.053(5) 0.026(4) 0.016(4) 0.011(3) 0.002(4)
C205 0.021(3) 0.033(4) 0.020(3) 0.011(3) 0.003(2) -0.001(3)
C206 0.067(6) 0.060(6) 0.022(4) 0.009(4) 0.001(4) 0.007(5)
C207 0.054(6) 0.047(6) 0.036(4) -0.001(4) -0.003(4) 0.002(5)
C208 0.077(6) 0.050(5) 0.026(4) 0.009(4) 0.017(4) 0.030(6)
C209 0.056(6) 0.048(5) 0.027(4) -0.013(4) -0.016(4) 0.008(4)
C210 0.034(4) 0.039(4) 0.019(3) -0.009(3) -0.011(3) 0.008(3)
C211 0.044(4) 0.019(3) 0.017(3) 0.008(3) 0.009(3) 0.002(3)
C212 0.061(6) 0.043(5) 0.018(3) 0.003(3) 0.010(4) 0.014(4)
N22 0.035(3) 0.022(3) 0.008(2) -0.001(2) -0.0005(19) 0.010(2)
O1W 0.061(4) 0.040(4) 0.037(3) -0.007(3) -0.004(3) -0.002(3)
O2W 0.047(3) 0.072(5) 0.030(3) 0.002(3) 0.006(3) 0.019(4)
O3W 0.071(7) 0.069(7) 0.024(4) -0.008(5) -0.010(5) 0.009(6)
O4W 0.052(7) 0.049(7) 0.034(6) 0.004(5) 0.002(5) -0.016(5)
O5W 0.077(7) 0.070(7) 0.045(6) 0.001(6) 0.008(6) 0.009(7)
O6W 0.083(8) 0.086(8) 0.036(5) -0.002(6) -0.004(6) 0.010(7)
O7W 0.059(8) 0.102(12) 0.062(8) -0.008(9) 0.010(7) -0.008(9)
O8W 0.075(10) 0.104(12) 0.060(8) -0.028(9) 0.004(7) -0.011(10)

loop_
_atom_type_symbol
_atom_type_description
_atom_type_scat_dispersion_real
_atom_type_scat_dispersion_imag
_atom_type_scat_source
C C 0.0181 0.0091 'International Tables Vol C Tables 4.2.6.8 and 6.1.1.4'
H H 0.0000 0.0000 'International Tables Vol C Tables 4.2.6.8 and 6.1.1.4'
N N 0.0311 0.0180 'International Tables Vol C Tables 4.2.6.8 and 6.1.1.4'
O O 0.0492 0.0322 'International Tables Vol C Tables 4.2.6.8 and 6.1.1.4'
Cu Cu -1.9646 0.5888 'International Tables Vol C Tables 4.2.6.8 and 6.1.1.4'

loop_
_geom_angle_atom_site_label_1
_geom_angle_atom_site_label_2
_geom_angle_atom_site_label_3
_geom_angle
_geom_angle_site_symmetry_1
_geom_angle_site_symmetry_3
O11 Cu1 O15 87.28(17) . 3_556
O11 Cu1 N11 89.4(2) . .
O11 Cu1 N21 90.3(2) . .
O14 Cu1 O11 171.24(19) 1_655 .
O14 Cu1 O15 101.29(17) 1_655 3_556
O14 Cu1 N11 88.4(2) 1_655 .
O14 Cu1 N21 92.09(19) 1_655 .
N11 Cu1 O15 93.06(19) . 3_556
N21 Cu1 O15 86.0(2) . 3_556
N21 Cu1 N11 179.1(2) . .
C11 O11 Cu1 117.2(4) . .
O11 C11 C12 114.9(6) . .
O12 C11 O11 123.8(6) . .
O12 C11 C12 121.3(7) . .
C11 C12 H12A 109.5 . .
C11 C12 H12B 109.5 . .
H12A C12 H12B 108.1 . .
C13 C12 C11 110.5(5) . .
C13 C12 H12A 109.5 . .
C13 C12 H12B 109.5 . .
C12 C13 H13A 107.9 . .
C12 C13 C14 108.7(5) . .
O13 C13 C12 111.4(5) . .
O13 C13 H13A 107.9 . .
O13 C13 C14 112.8(5) . .
C14 C13 H13A 107.9 . .
C13 O13 H13 109.5 . .
O14 C14 C13 112.7(6) . .
O15 C14 C13 120.3(5) . .
O15 C14 O14 127.0(6) . .
C14 O14 Cu1 118.9(4) . 1_455
C14 O15 Cu1 155.4(4) . 3_546
O21 Cu2 O25 88.13(18) . 4_466
O21 Cu2 N12 88.90(19) . .
O21 Cu2 N22 89.4(2) . 2_574
O24 Cu2 O21 174.57(19) 1_565 .
O24 Cu2 O25 97.12(17) 1_565 4_466
O24 Cu2 N12 92.54(19) 1_565 .
O24 Cu2 N22 89.0(2) 1_565 2_574
N12 Cu2 O25 89.08(18) . 4_466
N12 Cu2 N22 177.5(2) . 2_574
N22 Cu2 O25 92.7(2) 2_574 4_466
C21 O21 Cu2 117.2(4) . .
O21 C21 C22 115.0(5) . .
O22 C21 O21 124.4(5) . .
O22 C21 C22 120.6(6) . .
C21 C22 H22A 109.2 . .
C21 C22 H22B 109.2 . .
H22A C22 H22B 107.9 . .
C23 C22 C21 111.9(5) . .
C23 C22 H22A 109.2 . .
C23 C22 H22B 109.2 . .
C22 C23 H23A 107.9 . .
C22 C23 C24 109.8(5) . .
O23 C23 C22 111.1(6) . .
O23 C23 H23A 107.9 . .
O23 C23 C24 112.0(5) . .
C24 C23 H23A 107.9 . .
C23 O23 H23 109.5 . .
O24 C24 C23 114.4(6) . .
O25 C24 C23 121.5(6) . .
O25 C24 O24 124.1(6) . .
C24 O24 Cu2 117.4(4) . 1_545
C24 O25 Cu2 157.0(4) . 4_566
C101 N11 Cu1 122.9(5) . .
C105 N11 Cu1 119.5(4) . .
C105 N11 C101 117.5(6) . .
N11 C101 H10A 118.8 . .
N11 C101 C102 122.4(7) . .
C102 C101 H10A 118.8 . .
C101 C102 H10B 119.4 . .
C101 C102 C103 121.3(7) . .
C103 C102 H10B 119.3 . .
C102 C103 C104 116.1(6) . .
C102 C103 C106 120.8(6) . .
C104 C103 C106 123.1(7) . .
C103 C104 H10C 120.4 . .
C105 C104 C103 119.2(6) . .
C105 C104 H10C 120.4 . .
N11 C105 C104 123.4(7) . .
N11 C105 H10D 118.3 . .
C104 C105 H10D 118.3 . .
C103 C106 H10E 118.4 . .
C107 C106 C103 123.3(7) . .
C107 C106 H10E 118.4 . .
C106 C107 H10F 117.7 . .
C106 C107 C108 124.7(6) . .
C108 C107 H10F 117.6 . .
C109 C108 C107 124.9(7) . .
C109 C108 C112 117.4(6) . .
C112 C108 C107 117.6(6) . .
C108 C109 H10G 120.1 . .
C110 C109 C108 119.9(6) . .
C110 C109 H10G 120.1 . .
C109 C110 H11A 118.5 . .
N12 C110 C109 123.1(6) . .
N12 C110 H11A 118.5 . .
C112 C111 H11B 118.5 . .
N12 C111 H11B 118.5 . .
N12 C111 C112 123.0(6) . .
C108 C112 H11C 120.6 . .
C111 C112 C108 118.7(6) . .
C111 C112 H11C 120.6 . .
C110 N12 Cu2 122.9(4) . .
C111 N12 Cu2 119.2(4) . .
C111 N12 C110 117.8(5) . .
C201 N21 Cu1 120.2(5) . .
C201 N21 C205 118.5(5) . .
C205 N21 Cu1 121.3(4) . .
N21 C201 H20A 118.8 . .
N21 C201 C202 122.3(7) . .
C202 C201 H20A 118.8 . .
C201 C202 H20B 120.1 . .
C201 C202 C203 119.7(8) . .
C203 C202 H20B 120.1 . .
C202 C203 C206 124.9(9) . .
C204 C203 C202 116.8(7) . .
C204 C203 C206 118.1(9) . .
C203 C204 H20C 119.0 . .
C203 C204 C205 121.9(8) . .
C205 C204 H20C 119.0 . .
N21 C205 C204 120.5(7) . .
N21 C205 H20D 119.7 . .
C204 C205 H20D 119.7 . .
C203 C206 H20E 117.5 . .
C207 C206 C203 125.1(10) . .
C207 C206 H20E 117.5 . .
C206 C207 H20F 117.6 . .
C206 C207 C208 124.8(10) . .
C208 C207 H20F 117.6 . .
C209 C208 C207 125.9(10) . .
C212 C208 C207 115.8(10) . .
C212 C208 C209 118.3(7) . .
C208 C209 H20G 120.0 . .
C208 C209 C210 119.9(8) . .
C210 C209 H20G 120.0 . .
C209 C210 H21A 119.6 . .
N22 C210 C209 120.8(8) . .
N22 C210 H21A 119.6 . .
C212 C211 H21B 118.4 . .
N22 C211 H21B 118.4 . .
N22 C211 C212 123.2(7) . .
C208 C212 C211 119.4(9) . .
C208 C212 H21C 120.3 . .
C211 C212 H21C 120.3 . .
C210 N22 Cu2 121.1(5) . 2_575
C211 N22 Cu2 120.3(5) . 2_575
C211 N22 C210 118.4(6) . .

loop_
_geom_bond_atom_site_label_1
_geom_bond_atom_site_label_2
_geom_bond_distance
_geom_bond_site_symmetry_2
Cu1 O11 1.983(4) .
Cu1 O14 1.953(4) 1_655
Cu1 O15 2.275(5) 3_556
Cu1 N11 2.014(5) .
Cu1 N21 2.001(4) .
O11 C11 1.281(8) .
O12 C11 1.237(8) .
C11 C12 1.541(9) .
C12 H12A 0.9900 .
C12 H12B 0.9900 .
C12 C13 1.534(8) .
C13 H13A 1.0000 .
C13 O13 1.411(7) .
C13 C14 1.536(8) .
O13 H13 0.8400 .
C14 O14 1.281(7) .
C14 O15 1.222(8) .
O14 Cu1 1.953(4) 1_455
O15 Cu1 2.275(5) 3_546
Cu2 O21 1.973(4) .
Cu2 O24 1.947(4) 1_565
Cu2 O25 2.243(4) 4_466
Cu2 N12 2.020(5) .
Cu2 N22 2.021(5) 2_574
O21 C21 1.283(8) .
O22 C21 1.235(8) .
C21 C22 1.530(8) .
C22 H22A 0.9900 .
C22 H22B 0.9900 .
C22 C23 1.507(8) .
C23 H23A 1.0000 .
C23 O23 1.430(7) .
C23 C24 1.511(8) .
O23 H23 0.8400 .
C24 O24 1.299(8) .
C24 O25 1.236(8) .
O24 Cu2 1.947(4) 1_545
O25 Cu2 2.243(4) 4_566
N11 C101 1.339(9) .
N11 C105 1.324(9) .
C101 H10A 0.9500 .
C101 C102 1.377(9) .
C102 H10B 0.9500 .
C102 C103 1.379(11) .
C103 C104 1.400(9) .
C103 C106 1.461(9) .
C104 H10C 0.9500 .
C104 C105 1.396(9) .
C105 H10D 0.9500 .
C106 H10E 0.9500 .
C106 C107 1.361(10) .
C107 H10F 0.9500 .
C107 C108 1.476(8) .
C108 C109 1.380(9) .
C108 C112 1.400(11) .
C109 H10G 0.9500 .
C109 C110 1.364(8) .
C110 H11A 0.9500 .
C110 N12 1.336(8) .
C111 H11B 0.9500 .
C111 C112 1.383(9) .
C111 N12 1.327(8) .
C112 H11C 0.9500 .
N21 C201 1.337(9) .
N21 C205 1.366(9) .
C201 H20A 0.9500 .
C201 C202 1.386(10) .
C202 H20B 0.9500 .
C202 C203 1.411(14) .
C203 C204 1.357(13) .
C203 C206 1.455(11) .
C204 H20C 0.9500 .
C204 C205 1.390(9) .
C205 H20D 0.9500 .
C206 H20E 0.9500 .
C206 C207 1.297(13) .
C207 H20F 0.9500 .
C207 C208 1.487(11) .
C208 C209 1.393(15) .
C208 C212 1.367(15) .
C209 H20G 0.9500 .
C209 C210 1.402(10) .
C210 H21A 0.9500 .
C210 N22 1.360(9) .
C211 H21B 0.9500 .
C211 C212 1.392(9) .
C211 N22 1.333(9) .
C212 H21C 0.9500 .
N22 Cu2 2.021(5) 2_575
O3W O6W 1.50(2) .
O4W O7W 1.45(2) .
O5W O8W 1.23(2) .
